data_7220120
loop_
_publ_author_name
'Gupta, Vinod Kumar'
'Singh, Ram Adhar'

_publ_section_title
;
 An investigation on single crystal growth, structural, thermal and
 optical properties of a series of organic D--\p--A push-pull materials
;
_journal_name_full 'RSC Adv.'
_journal_paper_doi 10.1039/C5RA04907E
_journal_year 2015
_chemical_formula_moiety CHNO
_chemical_formula_sum 'C13 H14 N2 O2'
_chemical_formula_weight 230.26
_chemical_melting_point 317
_chemical_name_systematic
;
 ?
;
_space_group_IT_number 2
_symmetry_cell_setting triclinic
_symmetry_space_group_name_Hall '-P 1'
_symmetry_space_group_name_H-M 'P -1'
_atom_sites_solution_hydrogens geom
_atom_sites_solution_primary direct
_atom_sites_solution_secondary difmap
_audit_creation_method SHELXL-97
_audit_update_record
;
2014-08-21 deposited with the CCDC.
2015-04-21 downloaded from the CCDC.
;
_cell_angle_alpha 100.830(13)
_cell_angle_beta 104.334(14)
_cell_angle_gamma 96.663(15)
_cell_formula_units_Z 2
_cell_length_a 7.3225(14)
_cell_length_b 7.4824(14)
_cell_length_c 11.5556(16)
_cell_measurement_reflns_used 1104
_cell_measurement_temperature 293(2)
_cell_measurement_theta_max 29.0436
_cell_measurement_theta_min 3.6819
_cell_volume 593.64(19)
_computing_structure_refinement 'SHELXL-97 (Sheldrick, 2008)'
_diffrn_ambient_temperature 293(2)
_diffrn_measured_fraction_theta_full 0.986
_diffrn_measured_fraction_theta_max 0.832
_diffrn_radiation_monochromator graphite
_diffrn_radiation_source 'fine-focus sealed tube'
_diffrn_radiation_type MoK\a
_diffrn_radiation_wavelength 0.71073
_diffrn_reflns_av_R_equivalents 0.0163
_diffrn_reflns_av_sigmaI/netI 0.0390
_diffrn_reflns_limit_h_max 9
_diffrn_reflns_limit_h_min -9
_diffrn_reflns_limit_k_max 10
_diffrn_reflns_limit_k_min -10
_diffrn_reflns_limit_l_max 15
_diffrn_reflns_limit_l_min -14
_diffrn_reflns_number 4303
_diffrn_reflns_theta_full 25.00
_diffrn_reflns_theta_max 29.11
_diffrn_reflns_theta_min 3.69
_exptl_absorpt_coefficient_mu 0.088
_exptl_absorpt_correction_T_max 1.00000
_exptl_absorpt_correction_T_min 0.98876
_exptl_absorpt_correction_type multi-scan
_exptl_crystal_colour red
_exptl_crystal_density_diffrn 1.288
_exptl_crystal_density_method 'not measured'
_exptl_crystal_description cuboid
_exptl_crystal_F_000 244
_exptl_crystal_size_max 0.4
_exptl_crystal_size_mid 0.3
_exptl_crystal_size_min 0.2
_refine_diff_density_max 0.134
_refine_diff_density_min -0.172
_refine_diff_density_rms 0.038
_refine_ls_extinction_method none
_refine_ls_goodness_of_fit_ref 1.031
_refine_ls_hydrogen_treatment mixed
_refine_ls_matrix_type full
_refine_ls_number_parameters 154
_refine_ls_number_reflns 2659
_refine_ls_number_restraints 0
_refine_ls_restrained_S_all 1.031
_refine_ls_R_factor_all 0.0791
_refine_ls_R_factor_gt 0.0504
_refine_ls_shift/su_max 0.003
_refine_ls_shift/su_mean 0.001
_refine_ls_structure_factor_coef Fsqd
_refine_ls_weighting_details 'calc w=1/[\s^2^(Fo^2^)+(0.0513P)^2^+0.0794P] where P=(Fo^2^+2Fc^2^)/3'
_refine_ls_weighting_scheme calc
_refine_ls_wR_factor_gt 0.1089
_refine_ls_wR_factor_ref 0.1327
_reflns_number_gt 1818
_reflns_number_total 2659
_reflns_threshold_expression >2\s(I)
_cod_data_source_file c5ra04907e2.cif
_cod_data_source_block mcadmab
_cod_original_cell_volume 593.64(18)
_cod_database_code 7220120

loop_
_symmetry_equiv_pos_as_xyz
'x, y, z'
'-x, -y, -z'

loop_
_atom_site_label
_atom_site_type_symbol
_atom_site_fract_x
_atom_site_fract_y
_atom_site_fract_z
_atom_site_U_iso_or_equiv
_atom_site_adp_type
_atom_site_occupancy
_atom_site_symmetry_multiplicity
_atom_site_calc_flag
_atom_site_refinement_flags
C7 C 0.3233(2) 0.6702(2) 0.44747(15) 0.0385(4) Uani 1 1 d .
H7 H 0.3870 0.7889 0.4878 0.046 Uiso 1 1 calc R
O2 O 0.2765(2) 0.74468(16) 0.14542(11) 0.0535(4) Uani 1 1 d .
N1 N 0.1885(2) 0.2471(2) 0.78279(13) 0.0491(4) Uani 1 1 d .
C4 C 0.2230(2) 0.3468(2) 0.70098(14) 0.0381(4) Uani 1 1 d .
C8 C 0.2815(2) 0.6393(2) 0.32395(15) 0.0376(4) Uani 1 1 d .
O1 O 0.4183(2) 0.94289(17) 0.32422(12) 0.0652(4) Uani 1 1 d .
C9 C 0.1867(3) 0.4671(2) 0.24202(15) 0.0420(4) Uani 1 1 d .
C6 C 0.3440(2) 0.6306(2) 0.65400(15) 0.0405(4) Uani 1 1 d .
H6 H 0.4049 0.7530 0.6818 0.049 Uiso 1 1 calc R
C1 C 0.2877(2) 0.5538(2) 0.52811(14) 0.0367(4) Uani 1 1 d .
C5 C 0.3128(3) 0.5325(2) 0.73780(15) 0.0429(4) Uani 1 1 d .
H5 H 0.3518 0.5898 0.8207 0.052 Uiso 1 1 calc R
C2 C 0.2020(3) 0.3676(2) 0.49158(16) 0.0464(5) Uani 1 1 d .
H2 H 0.1649 0.3106 0.4086 0.056 Uiso 1 1 calc R
C10 C 0.3355(3) 0.7920(2) 0.26843(16) 0.0428(4) Uani 1 1 d .
N2 N 0.1117(3) 0.3292(2) 0.17624(14) 0.0619(5) Uani 1 1 d .
C3 C 0.1715(3) 0.2676(2) 0.57418(15) 0.0468(5) Uani 1 1 d .
H3 H 0.1152 0.1439 0.5462 0.056 Uiso 1 1 calc R
C13 C 0.1053(3) 0.0538(3) 0.74285(19) 0.0585(6) Uani 1 1 d .
H13A H 0.0912 0.0062 0.8123 0.088 Uiso 1 1 calc R
H13B H 0.1873 -0.0126 0.7045 0.088 Uiso 1 1 calc R
H13C H -0.0178 0.0392 0.6852 0.088 Uiso 1 1 calc R
C12 C 0.2313(3) 0.3322(3) 0.91173(17) 0.0604(6) Uani 1 1 d .
H12A H 0.1974 0.2416 0.9551 0.091 Uiso 1 1 calc R
H12B H 0.1594 0.4305 0.9224 0.091 Uiso 1 1 calc R
H12C H 0.3655 0.3809 0.9434 0.091 Uiso 1 1 calc R
C11 C 0.3108(4) 0.8890(3) 0.08314(19) 0.0672(6) Uani 1 1 d .
H11A H 0.2644 0.8409 -0.0038 0.101 Uiso 1 1 calc R
H11B H 0.4456 0.9347 0.1048 0.101 Uiso 1 1 calc R
H11C H 0.2453 0.9877 0.1069 0.101 Uiso 1 1 calc R

loop_
_atom_site_aniso_label
_atom_site_aniso_U_11
_atom_site_aniso_U_22
_atom_site_aniso_U_33
_atom_site_aniso_U_23
_atom_site_aniso_U_13
_atom_site_aniso_U_12
C7 0.0421(10) 0.0333(8) 0.0400(9) 0.0098(7) 0.0116(7) 0.0034(7)
O2 0.0753(10) 0.0449(7) 0.0397(7) 0.0169(6) 0.0143(6) -0.0015(6)
N1 0.0675(11) 0.0428(8) 0.0355(8) 0.0112(7) 0.0162(7) -0.0049(7)
C4 0.0410(10) 0.0382(9) 0.0360(9) 0.0104(7) 0.0125(7) 0.0033(7)
C8 0.0399(10) 0.0333(8) 0.0392(9) 0.0094(7) 0.0107(7) 0.0031(7)
O1 0.0946(12) 0.0394(7) 0.0513(8) 0.0115(6) 0.0118(8) -0.0134(7)
C9 0.0506(11) 0.0413(10) 0.0354(9) 0.0139(8) 0.0133(8) 0.0012(8)
C6 0.0485(11) 0.0313(8) 0.0394(9) 0.0043(7) 0.0134(8) 0.0011(7)
C1 0.0386(10) 0.0353(8) 0.0371(9) 0.0083(7) 0.0132(7) 0.0035(7)
C5 0.0532(11) 0.0395(9) 0.0320(9) 0.0021(7) 0.0121(8) 0.0005(8)
C2 0.0586(12) 0.0423(10) 0.0320(9) 0.0064(8) 0.0100(8) -0.0081(8)
C10 0.0496(11) 0.0382(9) 0.0407(10) 0.0119(8) 0.0121(8) 0.0042(8)
N2 0.0877(14) 0.0477(9) 0.0411(9) 0.0064(8) 0.0142(9) -0.0116(9)
C3 0.0585(12) 0.0360(9) 0.0386(10) 0.0069(8) 0.0095(8) -0.0101(8)
C13 0.0754(15) 0.0452(11) 0.0576(12) 0.0201(10) 0.0226(11) -0.0023(10)
C12 0.0791(16) 0.0624(13) 0.0387(10) 0.0159(10) 0.0162(10) 0.0008(11)
C11 0.0940(18) 0.0590(13) 0.0528(12) 0.0290(11) 0.0211(12) 0.0011(11)

loop_
_atom_type_symbol
_atom_type_description
_atom_type_scat_dispersion_real
_atom_type_scat_dispersion_imag
_atom_type_scat_source
C C 0.0033 0.0016 'International Tables Vol C Tables 4.2.6.8 and 6.1.1.4'
H H 0.0000 0.0000 'International Tables Vol C Tables 4.2.6.8 and 6.1.1.4'
N N 0.0061 0.0033 'International Tables Vol C Tables 4.2.6.8 and 6.1.1.4'
O O 0.0106 0.0060 'International Tables Vol C Tables 4.2.6.8 and 6.1.1.4'

loop_
_geom_angle_atom_site_label_1
_geom_angle_atom_site_label_2
_geom_angle_atom_site_label_3
_geom_angle
C8 C7 C1 132.04(16)
C8 C7 H7 114.0
C1 C7 H7 114.0
C10 O2 C11 116.09(15)
C4 N1 C13 120.85(15)
C4 N1 C12 121.09(15)
C13 N1 C12 118.06(14)
N1 C4 C5 122.15(15)
N1 C4 C3 121.44(15)
C5 C4 C3 116.41(14)
C7 C8 C9 124.43(15)
C7 C8 C10 118.55(15)
C9 C8 C10 117.02(14)
N2 C9 C8 179.6(2)
C5 C6 C1 122.44(16)
C5 C6 H6 118.8
C1 C6 H6 118.8
C6 C1 C2 116.40(14)
C6 C1 C7 118.03(15)
C2 C1 C7 125.57(15)
C6 C5 C4 121.17(16)
C6 C5 H5 119.4
C4 C5 H5 119.4
C3 C2 C1 121.81(16)
C3 C2 H2 119.1
C1 C2 H2 119.1
O1 C10 O2 122.75(16)
O1 C10 C8 125.15(16)
O2 C10 C8 112.08(15)
C2 C3 C4 121.74(16)
C2 C3 H3 119.1
C4 C3 H3 119.1
N1 C13 H13A 109.5
N1 C13 H13B 109.5
H13A C13 H13B 109.5
N1 C13 H13C 109.5
H13A C13 H13C 109.5
H13B C13 H13C 109.5
N1 C12 H12A 109.5
N1 C12 H12B 109.5
H12A C12 H12B 109.5
N1 C12 H12C 109.5
H12A C12 H12C 109.5
H12B C12 H12C 109.5
O2 C11 H11A 109.5
O2 C11 H11B 109.5
H11A C11 H11B 109.5
O2 C11 H11C 109.5
H11A C11 H11C 109.5
H11B C11 H11C 109.5

loop_
_geom_bond_atom_site_label_1
_geom_bond_atom_site_label_2
_geom_bond_distance
C7 C8 1.352(2)
C7 C1 1.438(2)
C7 H7 0.9300
O2 C10 1.343(2)
O2 C11 1.437(2)
N1 C4 1.361(2)
N1 C13 1.443(2)
N1 C12 1.445(2)
C4 C5 1.404(2)
C4 C3 1.410(2)
C8 C9 1.431(2)
C8 C10 1.473(2)
O1 C10 1.197(2)
C9 N2 1.145(2)
C6 C5 1.366(2)
C6 C1 1.396(2)
C6 H6 0.9300
C1 C2 1.399(2)
C5 H5 0.9300
C2 C3 1.362(2)
C2 H2 0.9300
C3 H3 0.9300
C13 H13A 0.9600
C13 H13B 0.9600
C13 H13C 0.9600
C12 H12A 0.9600
C12 H12B 0.9600
C12 H12C 0.9600
C11 H11A 0.9600
C11 H11B 0.9600
C11 H11C 0.9600

loop_
_geom_torsion_atom_site_label_1
_geom_torsion_atom_site_label_2
_geom_torsion_atom_site_label_3
_geom_torsion_atom_site_label_4
_geom_torsion
C13 N1 C4 C5 -176.59(17)
C12 N1 C4 C5 4.3(3)
C13 N1 C4 C3 2.8(3)
C12 N1 C4 C3 -176.29(17)
C1 C7 C8 C9 -1.0(3)
C1 C7 C8 C10 178.79(16)
C7 C8 C9 N2 -117(37)
C10 C8 C9 N2 63(37)
C5 C6 C1 C2 -1.9(2)
C5 C6 C1 C7 178.59(15)
C8 C7 C1 C6 -177.69(17)
C8 C7 C1 C2 2.9(3)
C1 C6 C5 C4 0.6(3)
N1 C4 C5 C6 -179.20(16)
C3 C4 C5 C6 1.4(3)
C6 C1 C2 C3 1.3(3)
C7 C1 C2 C3 -179.22(16)
C11 O2 C10 O1 -2.7(3)
C11 O2 C10 C8 175.77(16)
C7 C8 C10 O1 1.7(3)
C9 C8 C10 O1 -178.55(18)
C7 C8 C10 O2 -176.75(15)
C9 C8 C10 O2 3.0(2)
C1 C2 C3 C4 0.6(3)
N1 C4 C3 C2 178.62(17)
C5 C4 C3 C2 -1.9(3)
